data_1561276
loop_
_publ_author_name
'Wu, Yue'
'Shi, Cui-Mi'
'Xu, Liang-Jin'
'Yang, Ming'
'Chen, Zhong-Ning'

_publ_section_title
;
 Reversible Luminescent Vapochromism of a Zero-Dimensional
 Sb<sup>3+</sup>-Doped Organic-Inorganic Hybrid.
;
_journal_name_full 'The journal of physical chemistry letters'
_journal_page_first 3288
_journal_page_last 3294
_journal_paper_doi 10.1021/acs.jpclett.1c00418
_journal_year 2021
_chemical_formula_sum 'C16 H40 Cl7 In0.93 N4 S4 Sb0.07'
_chemical_formula_weight 780.21
_space_group_crystal_system monoclinic
_space_group_IT_number 15
_space_group_name_Hall '-C 2yc'
_space_group_name_H-M_alt 'C 1 2/c 1'
_atom_sites_solution_hydrogens geom
_audit_creation_method SHELXL-2016/6
_cell_angle_alpha 90
_cell_angle_beta 99.846(3)
_cell_angle_gamma 90
_cell_formula_units_Z 4
_cell_length_a 21.0254(18)
_cell_length_b 10.1582(8)
_cell_length_c 14.5931(11)
_cell_measurement_reflns_used 9857
_cell_measurement_temperature 150(2)
_cell_measurement_theta_max 25.39
_cell_measurement_theta_min 3.47
_cell_volume 3070.9(4)
_computing_structure_refinement 'SHELXL-2016/6 (Sheldrick, 2016)'
_diffrn_ambient_temperature 150(2)
_diffrn_measured_fraction_theta_full 0.985
_diffrn_measured_fraction_theta_max 0.983
_diffrn_measurement_device_type 'Bruker APEX-II CCD'
_diffrn_radiation_type MoK\a
_diffrn_radiation_wavelength 0.71073
_diffrn_reflns_av_R_equivalents 0.0316
_diffrn_reflns_av_unetI/netI 0.0202
_diffrn_reflns_Laue_measured_fraction_full 0.985
_diffrn_reflns_Laue_measured_fraction_max 0.983
_diffrn_reflns_limit_h_max 25
_diffrn_reflns_limit_h_min -25
_diffrn_reflns_limit_k_max 12
_diffrn_reflns_limit_k_min -12
_diffrn_reflns_limit_l_max 17
_diffrn_reflns_limit_l_min -17
_diffrn_reflns_number 19336
_diffrn_reflns_point_group_measured_fraction_full 0.985
_diffrn_reflns_point_group_measured_fraction_max 0.983
_diffrn_reflns_theta_full 25.242
_diffrn_reflns_theta_max 25.394
_diffrn_reflns_theta_min 3.161
_exptl_absorpt_coefficient_mu 1.675
_exptl_absorpt_correction_type multi-scan
_exptl_crystal_colour colourless
_exptl_crystal_density_diffrn 1.688
_exptl_crystal_description block
_exptl_crystal_F_000 1585
_exptl_crystal_size_max 0.900
_exptl_crystal_size_mid 0.600
_exptl_crystal_size_min 0.400
_exptl_transmission_factor_max 0.512
_exptl_transmission_factor_min 0.311
_refine_diff_density_max 0.273
_refine_diff_density_min -0.489
_refine_diff_density_rms 0.048
_refine_ls_extinction_method none
_refine_ls_goodness_of_fit_ref 1.008
_refine_ls_hydrogen_treatment constr
_refine_ls_matrix_type full
_refine_ls_number_parameters 148
_refine_ls_number_reflns 2784
_refine_ls_number_restraints 0
_refine_ls_restrained_S_all 1.008
_refine_ls_R_factor_all 0.0153
_refine_ls_R_factor_gt 0.0147
_refine_ls_shift/su_max 0.001
_refine_ls_shift/su_mean 0.000
_refine_ls_structure_factor_coef Fsqd
_refine_ls_weighting_details 'w=1/[\s^2^(Fo^2^)+(0.0188P)^2^+2.4441P] where P=(Fo^2^+2Fc^2^)/3'
_refine_ls_weighting_scheme calc
_refine_ls_wR_factor_gt 0.0373
_refine_ls_wR_factor_ref 0.0377
_reflns_Friedel_coverage 0.000
_reflns_number_gt 2719
_reflns_number_total 2784
_reflns_threshold_expression 'I > 2\s(I)'
_cod_data_source_file jz1c00418_si_004.cif
_cod_data_source_block doped
_cod_depositor_comments
;
The following automatic conversions were performed:

data item '_exptl_absorpt_correction_type' value 'multi scan' was
changed to 'multi-scan' in accordance with the
/home/data/users/saulius/crontab/automatic-downloads/rss-feeds/ACS/lib/dictionaries/cif_core.dic
dictionary named 'cif_core.dic' version 2.4.2 last updated on
2011-04-26.

Automatic conversion script
Id: cif_fix_values 7556 2019-12-06 15:28:31Z antanas 

 Adding full bibliography for 1561273--1561276.cif.
;
_cod_original_sg_symbol_H-M 'C 2/c'
_cod_database_code 1561276
_shelx_shelxl_version_number 2016/6
_shelx_space_group_comment
;
The symmetry employed for this shelxl refinement is uniquely defined
by the following loop, which should always be used as a source of
symmetry information in preference to the above space-group names.
They are only intended as comments.
;
_shelx_estimated_absorpt_t_min 0.314
_shelx_estimated_absorpt_t_max 0.554

loop_
_space_group_symop_operation_xyz
'x, y, z'
'-x, y, -z+1/2'
'x+1/2, y+1/2, z'
'-x+1/2, y+1/2, -z+1/2'
'-x, -y, -z'
'x, -y, z-1/2'
'-x+1/2, -y+1/2, -z'
'x+1/2, -y+1/2, z-1/2'

loop_
_atom_site_label
_atom_site_type_symbol
_atom_site_fract_x
_atom_site_fract_y
_atom_site_fract_z
_atom_site_U_iso_or_equiv
_atom_site_adp_type
_atom_site_occupancy
_atom_site_site_symmetry_order
_atom_site_calc_flag
_atom_site_refinement_flags_posn
_atom_site_refinement_flags_adp
_atom_site_refinement_flags_occupancy
_atom_site_disorder_assembly
_atom_site_disorder_group
In1 In 0.250000 0.250000 0.500000 0.01122(7) Uani 0.93(3) 2 d S . P A 1
Sb1 Sb 0.250000 0.250000 0.500000 0.01122(7) Uani 0.07(3) 2 d S . P A 2
Cl3 Cl 0.18179(2) 0.44714(3) 0.51998(2) 0.01881(9) Uani 1 1 d . . . . .
Cl2 Cl 0.32706(2) 0.39942(3) 0.43387(2) 0.01721(9) Uani 1 1 d . . . . .
Cl1 Cl 0.31452(2) 0.28641(4) 0.66386(2) 0.01844(9) Uani 1 1 d . . . . .
Cl4 Cl 0.500000 0.07324(5) 0.750000 0.02298(12) Uani 1 2 d S T P . .
S2 S 0.59076(2) 0.32054(4) 0.53835(3) 0.02103(9) Uani 1 1 d . . . . .
S1 S 0.10269(2) 0.20488(4) 0.79605(3) 0.02718(10) Uani 1 1 d . . . . .
N1 N 0.22697(6) 0.38634(13) 0.81410(9) 0.0263(3) Uani 1 1 d . . . . .
H1A H 0.245908 0.359777 0.765630 0.032 Uiso 1 1 calc R U . . .
H1D H 0.251975 0.451195 0.844571 0.032 Uiso 1 1 calc R U . . .
C4 C 0.18601(8) 0.15943(16) 0.83298(11) 0.0278(3) Uani 1 1 d . . . . .
H4A H 0.188388 0.084998 0.877224 0.033 Uiso 1 1 calc R U . . .
H4B H 0.204265 0.129479 0.778345 0.033 Uiso 1 1 calc R U . . .
C6 C 0.54329(7) 0.17208(14) 0.51531(11) 0.0222(3) Uani 1 1 d . . . . .
H6A H 0.554381 0.127805 0.459697 0.027 Uiso 1 1 calc R U . . .
H6B H 0.553900 0.111228 0.568729 0.027 Uiso 1 1 calc R U . . .
C5 C 0.47197(7) 0.20186(16) 0.49930(11) 0.0238(3) Uani 1 1 d . . . . .
H5A H 0.461537 0.264773 0.447077 0.029 Uiso 1 1 calc R U . . .
H5B H 0.447403 0.119848 0.481956 0.029 Uiso 1 1 calc R U . . .
C2 C 0.16181(8) 0.44287(14) 0.77601(11) 0.0252(3) Uani 1 1 d . . . . .
H2A H 0.166926 0.517253 0.734042 0.030 Uiso 1 1 calc R U . . .
H2B H 0.141786 0.477203 0.827846 0.030 Uiso 1 1 calc R U . . .
C7 C 0.55562(7) 0.37540(15) 0.63689(10) 0.0215(3) Uani 1 1 d . . . . .
H7A H 0.566780 0.311804 0.688541 0.026 Uiso 1 1 calc R U . . .
H7B H 0.574465 0.461639 0.658355 0.026 Uiso 1 1 calc R U . . .
N2 N 0.45208(6) 0.25917(12) 0.58455(10) 0.0218(3) Uani 1 1 d . . . . .
H2C H 0.408455 0.269681 0.573950 0.026 Uiso 1 1 calc R U . . .
H2D H 0.462189 0.200993 0.632233 0.026 Uiso 1 1 calc R U . . .
C3 C 0.22603(8) 0.27267(17) 0.87904(12) 0.0272(4) Uani 1 1 d . . . . .
H3A H 0.208117 0.302028 0.934103 0.033 Uiso 1 1 calc R U . . .
H3B H 0.270790 0.242121 0.900722 0.033 Uiso 1 1 calc R U . . .
C1 C 0.11826(7) 0.34055(15) 0.72335(10) 0.0222(3) Uani 1 1 d . . . . .
H1B H 0.138465 0.306556 0.671593 0.027 Uiso 1 1 calc R U . . .
H1C H 0.076756 0.382217 0.696096 0.027 Uiso 1 1 calc R U . . .
C8 C 0.48293(7) 0.38851(14) 0.61355(11) 0.0218(3) Uani 1 1 d . . . . .
H8A H 0.466198 0.421759 0.668604 0.026 Uiso 1 1 calc R U . . .
H8B H 0.471540 0.453109 0.562591 0.026 Uiso 1 1 calc R U . . .

loop_
_atom_site_aniso_label
_atom_site_aniso_U_11
_atom_site_aniso_U_22
_atom_site_aniso_U_33
_atom_site_aniso_U_23
_atom_site_aniso_U_13
_atom_site_aniso_U_12
In1 0.00952(9) 0.01124(9) 0.01292(9) 0.00084(4) 0.00198(5) -0.00049(4)
Sb1 0.00952(9) 0.01124(9) 0.01292(9) 0.00084(4) 0.00198(5) -0.00049(4)
Cl3 0.01732(17) 0.01682(17) 0.02309(18) 0.00257(13) 0.00572(13) 0.00285(12)
Cl2 0.01416(16) 0.01609(16) 0.02194(17) 0.00226(12) 0.00471(12) -0.00165(12)
Cl1 0.01581(17) 0.02308(17) 0.01580(17) -0.00192(13) 0.00088(13) 0.00109(13)
Cl4 0.0237(3) 0.0189(2) 0.0269(3) 0.000 0.0057(2) 0.000
S2 0.01490(17) 0.02082(19) 0.0284(2) -0.00063(14) 0.00662(14) -0.00300(13)
S1 0.0245(2) 0.0299(2) 0.0281(2) -0.00245(16) 0.00729(16) -0.00927(16)
N1 0.0256(7) 0.0295(7) 0.0256(7) -0.0123(6) 0.0096(5) -0.0110(6)
C4 0.0352(9) 0.0202(8) 0.0272(8) 0.0009(6) 0.0032(7) 0.0058(7)
C6 0.0227(8) 0.0167(7) 0.0285(8) -0.0031(6) 0.0082(6) -0.0022(6)
C5 0.0226(8) 0.0247(8) 0.0232(8) -0.0027(6) 0.0011(6) -0.0058(6)
C2 0.0393(9) 0.0166(7) 0.0208(8) -0.0016(6) 0.0082(7) 0.0011(6)
C7 0.0234(8) 0.0207(7) 0.0196(7) -0.0015(6) 0.0017(6) -0.0039(6)
N2 0.0122(6) 0.0272(7) 0.0262(7) 0.0037(5) 0.0036(5) 0.0019(5)
C3 0.0231(8) 0.0348(9) 0.0218(8) -0.0041(7) -0.0014(6) 0.0066(7)
C1 0.0267(8) 0.0231(7) 0.0163(7) -0.0025(6) 0.0023(6) 0.0056(6)
C8 0.0243(8) 0.0205(7) 0.0217(7) 0.0008(6) 0.0074(6) 0.0043(6)

loop_
_atom_type_symbol
_atom_type_description
_atom_type_scat_dispersion_real
_atom_type_scat_dispersion_imag
_atom_type_scat_source
C C 0.0033 0.0016 'International Tables Vol C Tables 4.2.6.8 and 6.1.1.4'
H H 0.0000 0.0000 'International Tables Vol C Tables 4.2.6.8 and 6.1.1.4'
N N 0.0061 0.0033 'International Tables Vol C Tables 4.2.6.8 and 6.1.1.4'
S S 0.1246 0.1234 'International Tables Vol C Tables 4.2.6.8 and 6.1.1.4'
Cl Cl 0.1484 0.1585 'International Tables Vol C Tables 4.2.6.8 and 6.1.1.4'
In In -0.7276 1.3100 'International Tables Vol C Tables 4.2.6.8 and 6.1.1.4'
Sb Sb -0.5866 1.5461 'International Tables Vol C Tables 4.2.6.8 and 6.1.1.4'

loop_
_geom_angle_atom_site_label_1
_geom_angle_atom_site_label_2
_geom_angle_atom_site_label_3
_geom_angle
_geom_angle_site_symmetry_1
_geom_angle_site_symmetry_3
_geom_angle_publ_flag
Cl3 In1 Cl3 180.0 . 7_556 ?
Cl3 In1 Cl2 91.057(12) . 7_556 ?
Cl3 In1 Cl2 88.943(12) 7_556 7_556 ?
Cl3 In1 Cl2 88.943(12) . . ?
Cl3 In1 Cl2 91.056(12) 7_556 . ?
Cl2 In1 Cl2 180.0 7_556 . ?
Cl3 In1 Cl1 90.099(12) . 7_556 ?
Cl3 In1 Cl1 89.902(12) 7_556 7_556 ?
Cl2 In1 Cl1 89.885(12) 7_556 7_556 ?
Cl2 In1 Cl1 90.114(12) . 7_556 ?
Cl3 In1 Cl1 89.901(11) . . ?
Cl3 In1 Cl1 90.098(12) 7_556 . ?
Cl2 In1 Cl1 90.114(12) 7_556 . ?
Cl2 In1 Cl1 89.887(12) . . ?
Cl1 In1 Cl1 180.0 7_556 . ?
Cl3 Sb1 Cl3 180.0 . 7_556 ?
Cl3 Sb1 Cl2 91.057(12) . 7_556 ?
Cl3 Sb1 Cl2 88.943(12) 7_556 7_556 ?
Cl3 Sb1 Cl2 88.943(12) . . ?
Cl3 Sb1 Cl2 91.056(12) 7_556 . ?
Cl2 Sb1 Cl2 180.0 7_556 . ?
Cl3 Sb1 Cl1 90.099(12) . 7_556 ?
Cl3 Sb1 Cl1 89.902(12) 7_556 7_556 ?
Cl2 Sb1 Cl1 89.885(12) 7_556 7_556 ?
Cl2 Sb1 Cl1 90.114(12) . 7_556 ?
Cl3 Sb1 Cl1 89.901(11) . . ?
Cl3 Sb1 Cl1 90.098(12) 7_556 . ?
Cl2 Sb1 Cl1 90.114(12) 7_556 . ?
Cl2 Sb1 Cl1 89.887(12) . . ?
Cl1 Sb1 Cl1 180.0 7_556 . ?
C6 S2 C7 96.72(7) . . ?
C4 S1 C1 96.13(7) . . ?
C3 N1 C2 114.81(12) . . ?
C3 N1 H1A 108.6 . . ?
C2 N1 H1A 108.6 . . ?
C3 N1 H1D 108.6 . . ?
C2 N1 H1D 108.6 . . ?
H1A N1 H1D 107.5 . . ?
C3 C4 S1 112.10(11) . . ?
C3 C4 H4A 109.2 . . ?
S1 C4 H4A 109.2 . . ?
C3 C4 H4B 109.2 . . ?
S1 C4 H4B 109.2 . . ?
H4A C4 H4B 107.9 . . ?
C5 C6 S2 111.35(10) . . ?
C5 C6 H6A 109.4 . . ?
S2 C6 H6A 109.4 . . ?
C5 C6 H6B 109.4 . . ?
S2 C6 H6B 109.4 . . ?
H6A C6 H6B 108.0 . . ?
N2 C5 C6 111.16(12) . . ?
N2 C5 H5A 109.4 . . ?
C6 C5 H5A 109.4 . . ?
N2 C5 H5B 109.4 . . ?
C6 C5 H5B 109.4 . . ?
H5A C5 H5B 108.0 . . ?
N1 C2 C1 111.20(12) . . ?
N1 C2 H2A 109.4 . . ?
C1 C2 H2A 109.4 . . ?
N1 C2 H2B 109.4 . . ?
C1 C2 H2B 109.4 . . ?
H2A C2 H2B 108.0 . . ?
C8 C7 S2 112.41(10) . . ?
C8 C7 H7A 109.1 . . ?
S2 C7 H7A 109.1 . . ?
C8 C7 H7B 109.1 . . ?
S2 C7 H7B 109.1 . . ?
H7A C7 H7B 107.9 . . ?
C8 N2 C5 114.09(12) . . ?
C8 N2 H2C 108.7 . . ?
C5 N2 H2C 108.7 . . ?
C8 N2 H2D 108.7 . . ?
C5 N2 H2D 108.7 . . ?
H2C N2 H2D 107.6 . . ?
N1 C3 C4 111.84(13) . . ?
N1 C3 H3A 109.2 . . ?
C4 C3 H3A 109.2 . . ?
N1 C3 H3B 109.2 . . ?
C4 C3 H3B 109.2 . . ?
H3A C3 H3B 107.9 . . ?
C2 C1 S1 112.52(10) . . ?
C2 C1 H1B 109.1 . . ?
S1 C1 H1B 109.1 . . ?
C2 C1 H1C 109.1 . . ?
S1 C1 H1C 109.1 . . ?
H1B C1 H1C 107.8 . . ?
N2 C8 C7 111.05(12) . . ?
N2 C8 H8A 109.4 . . ?
C7 C8 H8A 109.4 . . ?
N2 C8 H8B 109.4 . . ?
C7 C8 H8B 109.4 . . ?
H8A C8 H8B 108.0 . . ?

loop_
_geom_bond_atom_site_label_1
_geom_bond_atom_site_label_2
_geom_bond_distance
_geom_bond_site_symmetry_2
_geom_bond_publ_flag
In1 Cl3 2.5090(4) . ?
In1 Cl3 2.5091(4) 7_556 ?
In1 Cl2 2.5289(3) 7_556 ?
In1 Cl2 2.5289(3) . ?
In1 Cl1 2.5663(4) 7_556 ?
In1 Cl1 2.5663(4) . ?
Sb1 Cl3 2.5090(4) . ?
Sb1 Cl3 2.5091(4) 7_556 ?
Sb1 Cl2 2.5289(3) 7_556 ?
Sb1 Cl2 2.5289(3) . ?
Sb1 Cl1 2.5663(4) 7_556 ?
Sb1 Cl1 2.5663(4) . ?
S2 C6 1.8080(15) . ?
S2 C7 1.8132(16) . ?
S1 C4 1.8026(17) . ?
S1 C1 1.8029(16) . ?
N1 C3 1.496(2) . ?
N1 C2 1.502(2) . ?
N1 H1A 0.9100 . ?
N1 H1D 0.9100 . ?
C4 C3 1.513(2) . ?
C4 H4A 0.9900 . ?
C4 H4B 0.9900 . ?
C6 C5 1.508(2) . ?
C6 H6A 0.9900 . ?
C6 H6B 0.9900 . ?
C5 N2 1.496(2) . ?
C5 H5A 0.9900 . ?
C5 H5B 0.9900 . ?
C2 C1 1.506(2) . ?
C2 H2A 0.9900 . ?
C2 H2B 0.9900 . ?
C7 C8 1.514(2) . ?
C7 H7A 0.9900 . ?
C7 H7B 0.9900 . ?
N2 C8 1.4940(19) . ?
N2 H2C 0.9100 . ?
N2 H2D 0.9100 . ?
C3 H3A 0.9900 . ?
C3 H3B 0.9900 . ?
C1 H1B 0.9900 . ?
C1 H1C 0.9900 . ?
C8 H8A 0.9900 . ?
C8 H8B 0.9900 . ?
